data_7040956
loop_
_publ_author_name
'Feng, Yong-An'
'Qiu, Hao'
'Yang, Sa-Sha'
'Du, Jiang'
'Zhang, Tong-Lai'

_publ_section_title
;
 Carbonyl-bridged energetic materials: biomimetic synthesis, organic
 catalytic synthesis, and energetic performances.
;
_journal_issue 43
_journal_name_full 'Dalton transactions (Cambridge, England : 2003)'
_journal_page_first 17117
_journal_page_last 17122
_journal_paper_doi 10.1039/c6dt03271k
_journal_volume 45
_journal_year 2016
_chemical_formula_sum 'C5 H14 N14 O2'
_chemical_formula_weight 302.30
_chemical_name_systematic G2btk
_space_group_IT_number 60
_symmetry_cell_setting orthorhombic
_symmetry_space_group_name_Hall '-P 2n 2ab'
_symmetry_space_group_name_H-M 'P b c n'
_atom_sites_solution_hydrogens difmap
_atom_sites_solution_primary direct
_atom_sites_solution_secondary difmap
_audit_creation_method SHELXL-97
_audit_update_record
;
2016-07-30 deposited with the CCDC.
2016-10-17 downloaded from the CCDC.
;
_cell_angle_alpha 90.00
_cell_angle_beta 90.00
_cell_angle_gamma 90.00
_cell_formula_units_Z 4
_cell_length_a 3.6071(14)
_cell_length_b 19.316(8)
_cell_length_c 18.825(8)
_cell_measurement_reflns_used 4049
_cell_measurement_temperature 153(2)
_cell_measurement_theta_max 31.492
_cell_measurement_theta_min 2.164
_cell_volume 1311.6(9)
_computing_cell_refinement 'CrystalClear (Rigaku Inc., 2008)'
_computing_data_collection 'CrystalClear (Rigaku Inc., 2008)'
_computing_data_reduction 'CrystalClear (Rigaku Inc., 2008)'
_computing_structure_refinement 'SHELXL-97 (Sheldrick, 1997)'
_computing_structure_solution 'SHELXS-97 (Sheldrick, 1990)'
_diffrn_ambient_temperature 153(2)
_diffrn_detector_area_resol_mean 28.5714
_diffrn_measured_fraction_theta_full 0.992
_diffrn_measured_fraction_theta_max 0.992
_diffrn_measurement_device_type AFC10/Saturn724+
_diffrn_measurement_method 'phi and omega scans'
_diffrn_radiation_monochromator graphite
_diffrn_radiation_source 'Rotating Anode'
_diffrn_radiation_type MoK\a
_diffrn_radiation_wavelength 0.71073
_diffrn_reflns_av_R_equivalents 0.0336
_diffrn_reflns_av_sigmaI/netI 0.0236
_diffrn_reflns_limit_h_max 5
_diffrn_reflns_limit_h_min -4
_diffrn_reflns_limit_k_max 27
_diffrn_reflns_limit_k_min -25
_diffrn_reflns_limit_l_max 26
_diffrn_reflns_limit_l_min -25
_diffrn_reflns_number 10577
_diffrn_reflns_theta_full 29.99
_diffrn_reflns_theta_max 29.99
_diffrn_reflns_theta_min 3.02
_diffrn_standards_decay_% 0
_diffrn_standards_interval_count 0
_diffrn_standards_interval_time 0
_diffrn_standards_number 0
_exptl_absorpt_coefficient_mu 0.124
_exptl_absorpt_correction_type none
_exptl_crystal_colour Colorless
_exptl_crystal_density_diffrn 1.531
_exptl_crystal_density_method 'not measured'
_exptl_crystal_description Prism
_exptl_crystal_F_000 632
_exptl_crystal_size_max 0.41
_exptl_crystal_size_mid 0.22
_exptl_crystal_size_min 0.06
_refine_diff_density_max 0.295
_refine_diff_density_min -0.234
_refine_diff_density_rms 0.048
_refine_ls_extinction_method none
_refine_ls_goodness_of_fit_ref 1.002
_refine_ls_hydrogen_treatment X,Y,Z,Ueq
_refine_ls_matrix_type full
_refine_ls_number_parameters 125
_refine_ls_number_reflns 1893
_refine_ls_number_restraints 2
_refine_ls_restrained_S_all 1.002
_refine_ls_R_factor_all 0.0599
_refine_ls_R_factor_gt 0.0483
_refine_ls_shift/su_max 0.000
_refine_ls_shift/su_mean 0.000
_refine_ls_structure_factor_coef Fsqd
_refine_ls_weighting_details 'calc w=1/[\s^2^(Fo^2^)+(0.0631P)^2^+0.6830P] where P=(Fo^2^+2Fc^2^)/3'
_refine_ls_weighting_scheme calc
_refine_ls_wR_factor_gt 0.1165
_refine_ls_wR_factor_ref 0.1255
_reflns_number_gt 1640
_reflns_number_total 1893
_reflns_threshold_expression >2sigma(I)
_cod_data_source_file c6dt03271k2.cif
_cod_data_source_block bn4388
_cod_depositor_comments
;
The following automatic conversions were performed:

'_symmetry_cell_setting' value 'Orthorhombic' changed to
'orthorhombic' according to
/usr/data/users/saulius/crontab/automatic-downloads/rss-feeds/RSC/lib/dictionaries/cif_core.dic
dictionary named 'cif_core.dic' version 2.4.2 from 2011-04-26.

Automatic conversion script
Id: cif_fix_values 4268 2015-11-12 08:31:59Z antanas 

 Adding full bibliography for 7040954--7040958.cif.
;
_cod_original_sg_symbol_H-M Pbcn
_cod_database_code 7040956

loop_
_symmetry_equiv_pos_as_xyz
'x, y, z'
'-x+1/2, -y+1/2, z+1/2'
'-x, y, -z+1/2'
'x+1/2, -y+1/2, -z'
'-x, -y, -z'
'x-1/2, y-1/2, -z-1/2'
'x, -y, z-1/2'
'-x-1/2, y-1/2, z'

loop_
_atom_site_label
_atom_site_type_symbol
_atom_site_fract_x
_atom_site_fract_y
_atom_site_fract_z
_atom_site_U_iso_or_equiv
_atom_site_adp_type
_atom_site_occupancy
_atom_site_symmetry_multiplicity
_atom_site_calc_flag
_atom_site_refinement_flags
O2 O 0.5000 0.25040(7) 0.2500 0.0233(3) Uani 1 2 d SD
N1 N 0.9495(3) 0.14870(6) 0.17290(6) 0.0212(3) Uani 1 1 d .
N5 N 0.2162(4) 0.36024(7) 0.16087(7) 0.0260(3) Uani 1 1 d .
O1 O 1.0000 -0.02005(8) 0.2500 0.0356(4) Uani 1 2 d S
N4 N 1.1885(4) 0.05400(6) 0.12427(6) 0.0238(3) Uani 1 1 d .
C1 C 1.0476(4) 0.08270(7) 0.18345(7) 0.0191(3) Uani 1 1 d .
N3 N 1.1780(4) 0.10452(7) 0.07606(6) 0.0264(3) Uani 1 1 d .
C3 C 0.0693(4) 0.36436(7) 0.09629(7) 0.0209(3) Uani 1 1 d .
N2 N 1.0322(4) 0.16106(6) 0.10493(6) 0.0247(3) Uani 1 1 d .
N6 N -0.0177(4) 0.30698(7) 0.06027(7) 0.0273(3) Uani 1 1 d .
N7 N 0.0043(4) 0.42543(7) 0.06707(7) 0.0270(3) Uani 1 1 d .
C2 C 1.0000 0.04333(10) 0.2500 0.0211(4) Uani 1 2 d S
H2 H 0.657(4) 0.2241(7) 0.2296(10) 0.048(6) Uiso 1 1 d D
H5A H 0.282(6) 0.3983(11) 0.1800(10) 0.035(5) Uiso 1 1 d .
H5B H 0.289(6) 0.3221(11) 0.1792(10) 0.036(5) Uiso 1 1 d .
H6A H -0.002(6) 0.2649(11) 0.0779(12) 0.039(6) Uiso 1 1 d .
H6B H -0.115(6) 0.3119(11) 0.0185(12) 0.040(6) Uiso 1 1 d .
H7A H 0.094(6) 0.4620(11) 0.0887(12) 0.042(6) Uiso 1 1 d .
H7B H -0.086(6) 0.4271(10) 0.0242(12) 0.036(5) Uiso 1 1 d .

loop_
_atom_site_aniso_label
_atom_site_aniso_U_11
_atom_site_aniso_U_22
_atom_site_aniso_U_33
_atom_site_aniso_U_23
_atom_site_aniso_U_13
_atom_site_aniso_U_12
O2 0.0257(8) 0.0211(7) 0.0232(7) 0.000 -0.0007(6) 0.000
N1 0.0249(6) 0.0217(6) 0.0170(5) 0.0005(4) 0.0012(4) -0.0007(4)
N5 0.0337(7) 0.0241(6) 0.0203(6) 0.0006(4) -0.0062(5) 0.0016(5)
O1 0.0568(11) 0.0207(7) 0.0294(8) 0.000 0.0101(7) 0.000
N4 0.0280(6) 0.0241(6) 0.0193(5) -0.0019(4) 0.0047(5) 0.0009(5)
C1 0.0202(6) 0.0197(6) 0.0173(6) -0.0016(4) 0.0016(5) -0.0010(5)
N3 0.0324(7) 0.0282(6) 0.0186(5) 0.0000(5) 0.0034(5) -0.0008(5)
C3 0.0212(6) 0.0215(7) 0.0200(6) 0.0003(5) -0.0004(5) -0.0011(5)
N2 0.0317(7) 0.0245(6) 0.0180(5) 0.0016(4) 0.0015(5) -0.0013(5)
N6 0.0383(8) 0.0200(6) 0.0236(6) -0.0017(4) -0.0076(5) -0.0011(6)
N7 0.0385(8) 0.0205(6) 0.0219(6) 0.0018(4) -0.0101(5) -0.0031(6)
C2 0.0232(9) 0.0198(8) 0.0203(9) 0.000 0.0032(7) 0.000

loop_
_atom_type_symbol
_atom_type_description
_atom_type_scat_dispersion_real
_atom_type_scat_dispersion_imag
_atom_type_scat_source
C C 0.0033 0.0016 'International Tables Vol C Tables 4.2.6.8 and 6.1.1.4'
H H 0.0000 0.0000 'International Tables Vol C Tables 4.2.6.8 and 6.1.1.4'
N N 0.0061 0.0033 'International Tables Vol C Tables 4.2.6.8 and 6.1.1.4'
O O 0.0106 0.0060 'International Tables Vol C Tables 4.2.6.8 and 6.1.1.4'

loop_
_geom_angle_atom_site_label_1
_geom_angle_atom_site_label_2
_geom_angle_atom_site_label_3
_geom_angle
_geom_angle_site_symmetry_3
N2 N1 C1 104.69(11) .
C3 N5 H5A 116.5(13) .
C3 N5 H5B 123.0(13) .
H5A N5 H5B 119.1(19) .
N3 N4 C1 104.57(12) .
N1 C1 N4 111.71(12) .
N1 C1 C2 125.90(12) .
N4 C1 C2 122.35(13) .
N2 N3 N4 109.55(11) .
N7 C3 N5 120.32(13) .
N7 C3 N6 119.14(14) .
N5 C3 N6 120.54(13) .
N3 N2 N1 109.48(12) .
C3 N6 H6A 124.1(14) .
C3 N6 H6B 117.6(14) .
H6A N6 H6B 118.0(19) .
C3 N7 H7A 117.4(14) .
C3 N7 H7B 119.0(13) .
H7A N7 H7B 122.5(18) .
O1 C2 C1 121.02(8) .
O1 C2 C1 121.02(8) 3_755
C1 C2 C1 117.96(17) 3_755

loop_
_geom_bond_atom_site_label_1
_geom_bond_atom_site_label_2
_geom_bond_distance
_geom_bond_site_symmetry_2
O2 H2 0.853(8) .
N1 N2 1.3353(17) .
N1 C1 1.3379(18) .
N5 C3 1.3285(19) .
N5 H5A 0.85(2) .
N5 H5B 0.86(2) .
O1 C2 1.224(2) .
N4 N3 1.3333(17) .
N4 C1 1.3442(17) .
C1 C2 1.4755(17) .
N3 N2 1.3284(18) .
C3 N7 1.3226(19) .
C3 N6 1.3366(18) .
N6 H6A 0.88(2) .
N6 H6B 0.87(2) .
N7 H7A 0.88(2) .
N7 H7B 0.87(2) .
C2 C1 1.4756(17) 3_755

loop_
_geom_torsion_atom_site_label_1
_geom_torsion_atom_site_label_2
_geom_torsion_atom_site_label_3
_geom_torsion_atom_site_label_4
_geom_torsion
_geom_torsion_site_symmetry_4
N2 N1 C1 N4 0.09(16) .
N2 N1 C1 C2 -177.81(12) .
N3 N4 C1 N1 0.39(16) .
N3 N4 C1 C2 178.39(11) .
C1 N4 N3 N2 -0.74(16) .
N4 N3 N2 N1 0.84(17) .
C1 N1 N2 N3 -0.56(16) .
N1 C1 C2 O1 159.62(11) .
N4 C1 C2 O1 -18.08(15) .
N1 C1 C2 C1 -20.38(11) 3_755
N4 C1 C2 C1 161.92(15) 3_755
